data_1528842
loop_
_publ_author_name
'Sanchez-Andujar, M.'
'Castro-Garcia, S.'
'Yanez-Vilar, S.'
'Senaris Rodriguez, M.A.'

_publ_section_title
;
 Charge ordering and dielectric properties in the near half-doped Pr(0.79)
 Na(0.21) Mn O3 perovskite
;
_journal_name_full 'Journal of Solid State Chemistry'
_journal_page_first 1354
_journal_page_last 1360
_journal_volume 181
_journal_year 2008
_chemical_formula_sum 'Mn Na0.21 O3 Pr0.79'
_chemical_name_systematic 'Pr0.79 Na0.21 Mn O3'
_space_group_IT_number 11
_symmetry_space_group_name_Hall '-P 2yb'
_symmetry_space_group_name_H-M 'P 1 21/m 1'
_cell_angle_alpha 90
_cell_angle_beta 89.909
_cell_angle_gamma 90
_cell_formula_units_Z 8
_cell_length_a 10.8513
_cell_length_b 7.6718
_cell_length_c 5.4406
_cell_volume 452.924
_citation_journal_id_ASTM JSSCBI
_cod_data_source_file Sanchez-Andujar_JSSCBI_2008_1541.cif
_cod_data_source_block Mn1Na0.21O3Pr0.79
_cod_original_formula_sum 'Mn1 Na0.21 O3 Pr0.79'
_cod_database_code 1528842

loop_
_symmetry_equiv_pos_as_xyz
x,y,z
-x,y+1/2,-z
-x,-y,-z
x,-y-1/2,z

loop_
_atom_site_label
_atom_site_type_symbol
_atom_site_fract_x
_atom_site_fract_y
_atom_site_fract_z
_atom_site_occupancy
_atom_site_U_iso_or_equiv
O6 O-2 -0.144 0.38 0.755 1 0.0
Pr1 Pr+3 0.0122 0.25 -0.0017 0.79 0.0
Mn2 Mn+3 0 0 0.5 1 0.0
Na1 Na+1 0.0122 0.25 -0.0017 0.21 0.0
O8 O-2 0.402 0.023 0.826 1 0.0
O2 O-2 0.228 0.25 0.064 1 0.0
O1 O-2 0.016 0.25 0.436 1 0.0
Na2 Na+1 0.2611 0.25 0.5156 0.21 0.0
O5 O-2 0.357 -0.06 0.3 1 0.0
Na3 Na+1 0.5128 0.25 -0.0033 0.21 0.0
Mn3 Mn+3 0.5 0 0.5 1 0.0
O3 O-2 0.486 0.25 0.451 1 0.0
Mn1 Mn+3 0.2488 -0.002 0.006 1 0.0
O4 O-2 0.755 0.25 0.066 1 0.0
Pr4 Pr+3 0.7636 0.25 0.4961 0.79 0.0
Pr2 Pr+3 0.2611 0.25 0.5156 0.79 0.0
O7 O-2 0.859 -0.017 0.254 1 0.0
Pr3 Pr+3 0.5128 0.25 -0.0033 0.79 0.0
Na4 Na+1 0.7636 0.25 0.4961 0.21 0.0
